data_4333084
loop_
_publ_author_name
'Shankar, Ravi'
'Singh, Atul Pratap'
'Upreti, Shailesh'

_publ_section_title
;
 Expanding the Scope of Sulfur-Centered Arbuzov Rearrangement in
 Diethyl/Di-n-propyl Sulfite for the Synthesis of Mixed-Ligand
 Di-n-butyltin Alkanesulfonates&#x2020;
;
_journal_issue 23
_journal_name_full 'Inorganic Chemistry'
_journal_page_first 9166
_journal_page_last 9168
_journal_paper_doi 10.1021/ic061377u
_journal_volume 45
_journal_year 2006
_chemical_formula_moiety 'C20 H50 O12 P2 S2 Sn2'
_chemical_formula_sum 'C20 H50 O12 P2 S2 Sn2'
_chemical_formula_weight 846.11
_chemical_name_common tetra-n-butylbis(methanesulfonato)bis(hydrogenmethylphosphonato)ditin
_chemical_name_systematic
; 
 ? 
;
_space_group_IT_number 14
_symmetry_cell_setting monoclinic
_symmetry_space_group_name_Hall '-P 2ybc'
_symmetry_space_group_name_H-M 'P 1 21/c 1'
_atom_sites_solution_hydrogens geom
_atom_sites_solution_primary direct
_atom_sites_solution_secondary difmap
_audit_creation_method SHELXL-97
_cell_angle_alpha 90.00
_cell_angle_beta 92.678(3)
_cell_angle_gamma 90.00
_cell_formula_units_Z 2
_cell_length_a 10.7400(19)
_cell_length_b 9.9175(17)
_cell_length_c 16.864(3)
_cell_measurement_reflns_used 5275
_cell_measurement_temperature 298(2)
_cell_measurement_theta_max 28.24
_cell_measurement_theta_min 2.38
_cell_volume 1794.3(5)
_computing_cell_refinement 'Bruker SMART'
_computing_data_collection 'Bruker SMART'
_computing_data_reduction 'Bruker SAINT'
_computing_molecular_graphics 'Bruker SHELXTL'
_computing_publication_material 'Bruker SHELXTL'
_computing_structure_refinement 'SHELXL-97 (Sheldrick, 1997)'
_computing_structure_solution 'SHELXS-97 (Sheldrick, 1990)'
_diffrn_ambient_temperature 298(2)
_diffrn_measured_fraction_theta_full 0.999
_diffrn_measured_fraction_theta_max 0.999
_diffrn_measurement_device_type 'CCD area detector'
_diffrn_measurement_method 'phi and omega scans'
_diffrn_radiation_monochromator graphite
_diffrn_radiation_source 'fine-focus sealed tube'
_diffrn_radiation_type MoK\a
_diffrn_radiation_wavelength 0.71073
_diffrn_reflns_av_R_equivalents 0.0252
_diffrn_reflns_av_sigmaI/netI 0.0185
_diffrn_reflns_limit_h_max 13
_diffrn_reflns_limit_h_min -12
_diffrn_reflns_limit_k_max 12
_diffrn_reflns_limit_k_min -12
_diffrn_reflns_limit_l_max 20
_diffrn_reflns_limit_l_min -20
_diffrn_reflns_number 17219
_diffrn_reflns_theta_full 25.50
_diffrn_reflns_theta_max 25.50
_diffrn_reflns_theta_min 2.38
_exptl_absorpt_coefficient_mu 1.644
_exptl_absorpt_correction_T_max 0.866
_exptl_absorpt_correction_T_min 0.693
_exptl_absorpt_correction_type multi-scan
_exptl_absorpt_process_details 'SADABS V2.10, Sheldrick 2003'
_exptl_crystal_colour Colorless
_exptl_crystal_density_diffrn 1.566
_exptl_crystal_density_method 'not measured'
_exptl_crystal_description Block
_exptl_crystal_F_000 856
_exptl_crystal_size_max 0.31
_exptl_crystal_size_mid 0.19
_exptl_crystal_size_min 0.09
_refine_diff_density_max 0.304
_refine_diff_density_min -0.356
_refine_diff_density_rms 0.079
_refine_ls_extinction_method none
_refine_ls_goodness_of_fit_ref 1.099
_refine_ls_hydrogen_treatment constr
_refine_ls_matrix_type full
_refine_ls_number_parameters 189
_refine_ls_number_reflns 3341
_refine_ls_number_restraints 0
_refine_ls_restrained_S_all 1.099
_refine_ls_R_factor_all 0.0288
_refine_ls_R_factor_gt 0.0262
_refine_ls_shift/su_max 0.009
_refine_ls_shift/su_mean 0.006
_refine_ls_structure_factor_coef Fsqd
_refine_ls_weighting_details 'calc w=1/[\s^2^(Fo^2^)+(0.0356P)^2^+1.0774P] where P=(Fo^2^+2Fc^2^)/3'
_refine_ls_weighting_scheme calc
_refine_ls_wR_factor_gt 0.0715
_refine_ls_wR_factor_ref 0.0730
_reflns_number_gt 3049
_reflns_number_total 3341
_reflns_threshold_expression >2sigma(I)
_cod_data_source_file ic061377usup2.cif
_cod_data_source_block r
_cod_depositor_comments
;
The following automatic conversions were performed:

'_symmetry_cell_setting' value 'Monoclinic' changed to 'monoclinic'
according to /home/saulius/struct/CIF-dictionaries/cif_core.dic
dictionary named 'cif_core.dic' version 2.4.2 from 2011-04-26.

Automatic conversion script
Id: cif_fix_values 1891 2012-01-12 08:04:46Z andrius 
;
_cod_original_sg_symbol_H-M P2(1)/c
_cod_database_code 4333084

loop_
_symmetry_equiv_pos_as_xyz
'x, y, z'
'-x, y+1/2, -z+1/2'
'-x, -y, -z'
'x, -y-1/2, z-1/2'

loop_
_atom_site_label
_atom_site_type_symbol
_atom_site_fract_x
_atom_site_fract_y
_atom_site_fract_z
_atom_site_U_iso_or_equiv
_atom_site_adp_type
_atom_site_occupancy
_atom_site_symmetry_multiplicity
_atom_site_calc_flag
_atom_site_refinement_flags
_atom_site_disorder_assembly
_atom_site_disorder_group
Sn1 Sn -0.00767(5) 0.63750(5) 0.13561(2) 0.0483(5) Uani 1 1 d . . .
S1 S 0.1314(2) 0.9692(2) 0.18497(12) 0.0587(7) Uani 1 1 d . . .
P1 P -0.08128(19) 0.33284(19) 0.05065(11) 0.0470(6) Uani 1 1 d . . .
O1 O -0.0869(6) 0.4805(6) 0.0694(4) 0.0593(13) Uani 1 1 d . . .
O2 O -0.0907(7) 0.3029(6) -0.0368(3) 0.0583(14) Uani 1 1 d . . .
O3 O 0.0427(7) 0.2797(7) 0.0886(5) 0.073(2) Uani 1 1 d . . .
H3 H 0.0432 0.1971 0.0869 0.109 Uiso 1 1 calc R . .
O4 O 0.0946(8) 0.8325(7) 0.2025(5) 0.0687(16) Uani 1 1 d . . .
O5 O 0.1396(8) 1.0536(9) 0.2534(5) 0.080(2) Uani 1 1 d . . .
O6 O 0.0548(14) 1.0249(8) 0.1211(6) 0.109(4) Uani 1 1 d . . .
C1 C -0.1582(4) 0.7701(4) 0.1202(1) 0.070(2) Uani 1 1 d . . .
H1A H -0.18170 0.80040 0.1720 0.083 Uiso 1 1 d . . .
H1B H -0.13010 0.84910 0.0919 0.083 Uiso 1 1 d . . .
C2 C -0.2700(10) 0.7192(11) 0.0772(16) 0.104(5) Uani 1 1 d . . .
H2A H -0.305100 0.647200 0.108500 0.125 Uiso 1 1 d . . .
H2B H -0.246700 0.680900 0.027400 0.125 Uiso 1 1 d . . .
C3 C -0.3691(4) 0.8251(8) 0.0610(3) 0.126(11) Uani 1 1 d . . .
H3A H -0.394800 0.860000 0.111900 0.151 Uiso 1 1 d . . .
H3B H -0.331400 0.900100 0.033800 0.151 Uiso 1 1 d . . .
C4 C -0.4741(10) 0.7882(13) 0.01811(11) 0.19(2) Uani 1 1 d . . .
H4A H -0.453100 0.769800 -0.035500 0.187 Uiso 1 1 d . . .
H4B H -0.534100 0.860000 0.018400 0.187 Uiso 1 1 d . . .
H4C H -0.508500 0.708900 0.041100 0.187 Uiso 1 1 d . . .
C5 C 0.1378(10) 0.5364(10) 0.1968(6) 0.063(2) Uani 1 1 d . . .
H5A H 0.1610 0.570 0.2470 0.076 Uiso 1 1 d . . .
H5B H 0.1110 0.440 0.2060 0.076 Uiso 1 1 d . . .
C6 C 0.2608(16) 0.540(2) 0.1610(14) 0.112(6) Uani 1 1 d D B .
H6A H 0.256827 0.502397 0.106669 0.134 Uiso 1 1 d . . .
H6B H 0.286865 0.626571 0.152081 0.134 Uiso 1 1 d . . .
C7 C 0.3631(2) 0.4721(3) 0.2065(17) 0.181(14) Uani 1 1 d D . .
H7A H 0.3807 0.5224 0.2550 0.218 Uiso 0.60 1 calc PR A 1
H7B H 0.3350 0.3830 0.2215 0.218 Uiso 0.60 1 calc PR A 1
H7C H 0.4423 0.5107 0.1926 0.218 Uiso 0.40 1 d PR A 2
H7D H 0.3529 0.4918 0.2621 0.218 Uiso 0.40 1 d PR A 2
C8 C 0.4801(4) 0.457(11) 0.166(4) 0.179(4) Uani 0.60 1 d PD B 1
H8A H 0.5312 0.3892 0.1923 0.206 Uiso 0.60 1 calc PR B 1
H8B H 0.5242 0.5409 0.1664 0.206 Uiso 0.60 1 calc PR B 1
H8C H 0.4623 0.4294 0.1117 0.206 Uiso 0.60 1 calc PR B 1
C8D C 0.3821(6) 0.3332(4) 0.1882(4) 0.16(2) Uani 0.40 1 d PD B 2
H8D H 0.4693 0.3141 0.1873 0.139 Uiso 0.40 1 calc PR B 2
H8E H 0.3430 0.3133 0.1367 0.139 Uiso 0.40 1 calc PR B 2
H8F H 0.3449 0.2776 0.2273 0.139 Uiso 0.40 1 calc PR B 2
C9 C -0.2034(13) 0.2459(13) 0.0949(7) 0.081(3) Uani 1 1 d . . .
H9A H -0.2811 0.2673 0.0673 0.121 Uiso 1 1 calc R . .
H9B H -0.2067 0.2725 0.1495 0.121 Uiso 1 1 calc R . .
H9C H -0.1888 0.1505 0.0920 0.121 Uiso 1 1 calc R . .
C10 C 0.2836(18) 0.9621(2) 0.1493(14) 0.123(7) Uani 1 1 d . . .
H10B H 0.2856 0.8968 0.1072 0.184 Uiso 1 1 calc R . .
H10A H 0.3413 0.9355 0.1917 0.184 Uiso 1 1 calc R . .
H10C H 0.3063 1.0487 0.1297 0.184 Uiso 1 1 calc R . .

loop_
_atom_site_aniso_label
_atom_site_aniso_U_11
_atom_site_aniso_U_22
_atom_site_aniso_U_33
_atom_site_aniso_U_23
_atom_site_aniso_U_13
_atom_site_aniso_U_12
Sn1 0.0770(7) 0.0568(7) 0.0408(7) 0.00182(12) -0.0016(4) 0.00898(14)
S1 0.0881(14) 0.0788(12) 0.0694(11) 0.0014(8) 0.0030(9) 0.0046(9)
P1 0.0746(11) 0.0557(9) 0.0505(10) 0.0055(7) -0.0004(7) -0.0021(7)
O1 0.081(4) 0.040(3) 0.056(3) 0.001(2) 0.000(3) 0.001(2)
O2 0.088(4) 0.042(3) 0.046(2) -0.002(2) 0.005(2) -0.009(3)
O3 0.075(4) 0.045(3) 0.096(5) 0.007(4) -0.024(4) 0.001(3)
O4 0.100(5) 0.048(3) 0.057(3) 0.004(3) -0.010(3) 0.001(3)
O5 0.095(5) 0.072(4) 0.073(4) -0.023(3) 0.017(3) -0.015(4)
O6 0.177(10) 0.051(4) 0.096(6) 0.015(4) -0.042(6) 0.003(5)
C1 0.092(5) 0.053(5) 0.063(5) -0.001(4) -0.006(4) 0.023(4)
C2 0.071(7) 0.089(11) 0.071(13) -0.040(10) -0.010(8) 0.015(7)
C3 0.0982(12) 0.084(2) 0.073(19) -0.030(18) -0.023(13) 0.018(14)
C4 0.11(2) 0.098(6) 0.081(6) -0.04(5) -0.02(3) 0.03(3)
C5 0.084(5) 0.044(5) 0.060(4) 0.003(4) -0.013(4) 0.017(4)
C6 0.081(8) 0.066(14) 0.052(13) 0.044(11) 0.021(8) 0.012(9)
C7 0.092(13) 0.086(3) 0.072(2) 0.041(2) 0.027(15) 0.012(19)
C8 0.11(3) 0.088(13) 0.077(5) 0.062(8) 0.03(3) 0.010(5)
C8D 0.12(5) 0.11(3) 0.09(5) 0.03(4) -0.02(4) 0.02(4)
C9 0.096(7) 0.091(7) 0.066(6) 0.005(5) 0.017(5) -0.026(6)
C10 0.110(12) 0.111(15) 0.09817) 0.009(11) 0.060(12) 0.003(10)

loop_
_atom_type_symbol
_atom_type_description
_atom_type_scat_dispersion_real
_atom_type_scat_dispersion_imag
_atom_type_scat_source
C C 0.0033 0.0016 'International Tables Vol C Tables 4.2.6.8 and 6.1.1.4'
H H 0.0000 0.0000 'International Tables Vol C Tables 4.2.6.8 and 6.1.1.4'
O O 0.0106 0.0060 'International Tables Vol C Tables 4.2.6.8 and 6.1.1.4'
P P 0.1023 0.0942 'International Tables Vol C Tables 4.2.6.8 and 6.1.1.4'
S S 0.1246 0.1234 'International Tables Vol C Tables 4.2.6.8 and 6.1.1.4'
Sn Sn -0.6537 1.4246 'International Tables Vol C Tables 4.2.6.8 and 6.1.1.4'
Cl Cl 0.1484 0.1585 'International Tables Vol C Tables 4.2.6.8 and 6.1.1.4'

loop_
_geom_angle_atom_site_label_1
_geom_angle_atom_site_label_2
_geom_angle_atom_site_label_3
_geom_angle
_geom_angle_site_symmetry_1
_geom_angle_site_symmetry_3
O1 Sn1 C1 96.4(3) . .
O1 Sn1 O2 89.6(2) . 3_565
C1 Sn1 O2 98.0(2) . 3_565
O1 Sn1 C5 100.6(3) . .
C1 Sn1 C5 157.2(4) . .
O2 Sn1 C5 97.7(4) 3_565 .
O1 Sn1 O4 174.5(3) . .
C1 Sn1 O4 83.5(3) . .
O2 Sn1 O4 85.0(2) 3_565 .
C5 Sn1 O4 81.0(3) . .
O1 Sn1 O5 85.5(3) . 2_545
C1 Sn1 O5 81.0(2) . 2_545
O2 Sn1 O5 174.9(3) 3_565 2_545
C5 Sn1 O5 84.8(4) . 2_545
O4 Sn1 O5 99.9(3) . 2_545
O5 S1 O6 113.2(6) . .
O5 S1 O4 113.1(5) . .
O6 S1 O4 111.2(5) . .
O5 S1 C10 106.0(9) . .
O6 S1 C10 105.5(10) . .
O4 S1 C10 107.2(8) . .
O1 P1 O2 113.5(4) . .
O1 P1 O3 106.8(4) . .
O2 P1 O3 110.9(4) . .
O1 P1 C9 110.5(5) . .
O2 P1 C9 107.5(5) . .
O3 P1 C9 107.6(6) . .
P1 O1 Sn1 145.7(4) . .
P1 O2 Sn1 135.2(4) . 3_565
P1 O3 H3 109.3 . .
S1 O4 Sn1 139.5(4) . .
S1 O5 Sn1 140.7(5) . 2
C2 C1 Sn1 117.2(4) . .
C2 C1 H1A 108.00 . .
Sn1 C1 H1A 108.00 . .
C2 C1 H1B 107.00 . .
Sn1 C1 H1B 108.00 . .
H1A C1 H1B 107.00 . .
C1 C2 C3 113.9(9) . .
C1 C2 H2A 108.00 . .
C3 C2 H2A 109.00 . .
C1 C2 H2B 109.00 . .
C3 C2 H2B 109.00 . .
H2A C2 H2B 108.00 . .
C4 C3 C2 117.9(10) . .
C4 C3 H3A 107.00 . .
C2 C3 H3A 108.00 . .
C4 C3 H3B 107.00 . .
C2 C3 H3B 108.00 . .
H3A C3 H3B 106.00 . .
C3 C4 H4A 110.00 . .
C3 C4 H4B 109.00 . .
H4A C4 H4B 109.00 . .
C3 C4 H4C 108.00 . .
H4A C4 H4C 109.00 . .
H4B C4 H4C 109.00 . .
C6 C5 Sn1 116.8(9) . .
C6 C5 H5A 99.00 . .
Sn1 C5 H5A 116.00 . .
C6 C5 H5B 111.00 . .
Sn1 C5 H5B 109.00 . .
H5A C5 H5B 105.00 . .
C7 C6 C5 116.0(16) . .
C7 C6 H6A 108.00 . .
C5 C6 H6A 112.00 . .
C7 C6 H6B 107.00 . .
C5 C6 H6B 112.00 . .
H6A C6 H6B 102.00 . .
C8D C7 C8 71(6) . .
C8D C7 C6 116(3) . .
C8 C7 C6 116(3) . .
C8D C7 H7A 131.00 . .
C8 C7 H7A 108.00 . .
C6 C7 H7A 108.6 . .
C8 C7 H7B 108.0 . .
C6 C7 H7B 109.1 . .
H7A C7 H7B 107.6 . .
C8D C7 H7C 101.5 . .
C6 C7 H7C 109.5 . .
H7A C7 H7C 82.00 . .
H7B C7 H7C 135.00 . .
C8D C7 H7D 115.5 . .
C8 C7 H7D 127.9 . .
C6 C7 H7D 107.0 . .
H7B C7 H7D 83.00 . .
H7C C7 H7D 107.1 . .
C7 C8 H8A 109.9 . .
H7C C8 H8A 119.2 . .
C7 C8 H8B 110.0 . .
H7C C8 H8B 72.00 . .
C7 C8 H8C 110.00 . .
H7C C8 H8C 129.6 . .
C7 C8D H8D 109.6 . .
C7 C8D H8E 109.0 . .
H8D C8D H8E 108.7 . .
C7 C8D H8F 109.0 . .
H8D C8D H8F 110.0 . .
H8E C8D H8F 109.0 . .
P1 C9 H9A 109.0 . .
P1 C9 H9B 109.8 . .
H9A C9 H9B 109.3 . .
P1 C9 H9C 109.00 . .
H9A C9 H9C 109.3 . .
H9B C9 H9C 109.3 . .
S1 C10 H10B 109.7 . .
S1 C10 H10A 108.2 . .
H10B C10 H10A 109.4 . .
S1 C10 H10C 110.5 . .
H10B C10 H10C 109.4 . .
H10A C10 H10C 109.5 . .

loop_
_geom_bond_atom_site_label_1
_geom_bond_atom_site_label_2
_geom_bond_distance
_geom_bond_site_symmetry_2
Sn1 O1 2.076(6) .
Sn1 C1 2.091(4) .
Sn1 O2 2.099(6) 3_565
Sn1 C5 2.088(9) .
Sn1 O4 2.471(7) .
Sn1 O5 2.540(7) 2_545
S1 O5 1.425(7) .
S1 O6 1.434(9) .
S1 O4 1.447(7) .
S1 C10 1.770(15) .
P1 O1 1.499(6) .
P1 O2 1.504(6) .
P1 O3 1.543(7) .
P1 C9 1.764(10) .
O2 Sn1 2.099(6) 3_565
O3 H3 0.8203 .
O5 Sn1 2.540(7) 2
C1 C2 1.470(18) .
C1 H1A 0.970 .
C1 H1B 0.970 .
C2 C3 1.511(13) .
C2 H2A 0.960 .
C2 H2B 0.960 .
C3 C4 1.361(11) .
C3 H3A 0.9800 .
C3 H3B 0.9700 .
C4 H4A 0.9600 .
C4 H4B 0.9600 .
C4 H4C 0.9600 .
C5 C6 1.478(19) .
C5 H5A 0.9300 .
C5 H5B 1.01 .
C6 C7 1.47(2) .
C6 H6A 0.9900 .
C6 H6B 0.9200 .
C7 C8D 1.43(2) .
C7 C8 1.47(2) .
C7 H7A 0.9700 .
C7 H7B 0.9700 .
C7 H7C 0.9700 .
C7 H7D 0.9700 .
C8 H7C 0.8242 .
C8 H8A 0.9633 .
C8 H8B 0.9623 .
C8 H8C 0.9644 .
C8D H8D 0.9600 .
C8D H8E 0.9600 .
C8D H8F 0.9600 .
C9 H9A 0.9621 .
C9 H9B 0.9623 .
C9 H9C 0.9624 .
C10 H10B 0.9602 .
C10 H10A 0.9602 .
C10 H10C 0.9602 .

loop_
_geom_hbond_atom_site_label_D
_geom_hbond_atom_site_label_H
_geom_hbond_atom_site_label_A
_geom_hbond_distance_DH
_geom_hbond_distance_HA
_geom_hbond_distance_DA
_geom_hbond_angle_DHA
_geom_hbond_site_symmetry_A
O3 H3 O6 0.82 1.81 2.588(11) 159.0 1_545

loop_
_geom_torsion_atom_site_label_1
_geom_torsion_atom_site_label_2
_geom_torsion_atom_site_label_3
_geom_torsion_atom_site_label_4
_geom_torsion
_geom_torsion_site_symmetry_1
_geom_torsion_site_symmetry_4
O2 P1 O1 Sn1 -133.3(7) . .
O3 P1 O1 Sn1 -10.8(9) . .
C9 P1 O1 Sn1 105.9(8) . .
C1 Sn1 O1 P1 -163.2(7) . .
O2 Sn1 O1 P1 98.8(8) 3_565 .
C5 Sn1 O1 P1 1.0(8) . .
O5 Sn1 O1 P1 -82.8(8) 2_545 .
O1 P1 O2 Sn1 55.8(8) . 3_565
O3 P1 O2 Sn1 -64.4(6) . 3_565
C9 P1 O2 Sn1 178.3(6) . 3_565
O5 S1 O4 Sn1 154.8(7) . .
O6 S1 O4 Sn1 26.2(10) . .
C10 S1 O4 Sn1 -88.7(11) . .
C1 Sn1 O4 S1 -61.0(7) . .
O2 Sn1 O4 S1 37.7(8) 3_565 .
C5 Sn1 O4 S1 136.4(8) . .
O5 Sn1 O4 S1 -140.6(8) 2_545 .
O6 S1 O5 Sn1 70.2(10) . 2
O4 S1 O5 Sn1 -57.4(9) . 2
C10 S1 O5 Sn1 -174.7(8) . 2
O1 Sn1 C1 C2 4.2(11) . .
O2 Sn1 C1 C2 94.7(11) 3_565 .
C5 Sn1 C1 C2 -132.8(13) . .
O4 Sn1 C1 C2 178.7(11) . .
O5 Sn1 C1 C2 -80.2(11) 2_545 .
Sn1 C1 C2 C3 -174.1(5) . .
C1 C2 C3 C4 177.8(9) . .
O1 Sn1 C5 C6 94.4(11) . .
C1 Sn1 C5 C6 -129.2(11) . .
O2 Sn1 C5 C6 3.4(11) 3_565 .
O4 Sn1 C5 C6 -80.3(11) . .
O5 Sn1 C5 C6 178.8(11) 2_545 .
Sn1 C5 C6 C7 178.8(6) . .
C5 C6 C7 C8D 91(2) . .
C5 C6 C7 C8 171.8(14) . .
